data_7113858
loop_
_publ_author_name
'Sisson, Adam L.'
'Clare, John P.'
'Taylor, Luke H.'
'Charmant, Jonathan P. H.'
'Davis, Anthony P.'

_publ_section_title
;
 Perturbing the Hofmeister series: a steroid-based anion receptor with
 preorganised quaternary ammonium and H-bond donor groups
;
_journal_coden_ASTM CHCOFS
_journal_issue 17
_journal_name_full
;
 Chemical Communications (Cambridge, United Kingdom)
;
_journal_page_first 2246
_journal_page_last 2247
_journal_paper_doi 10.1039/b305261c
_journal_year 2003
_chemical_absolute_configuration ad
_chemical_formula_moiety 'C42 H62 N5 O4, C H3 O3 S'
_chemical_formula_sum 'C43 H65 N5 O7 S'
_chemical_formula_weight 796.06
_space_group_IT_number 19
_symmetry_cell_setting orthorhombic
_symmetry_space_group_name_Hall 'P 2ac 2ab'
_symmetry_space_group_name_H-M 'P 21 21 21'
_atom_sites_solution_hydrogens geom
_atom_sites_solution_primary direct
_atom_sites_solution_secondary difmap
_audit_creation_method SHELXL-97
_cell_angle_alpha 90.00
_cell_angle_beta 90.00
_cell_angle_gamma 90.00
_cell_formula_units_Z 4
_cell_length_a 15.084(6)
_cell_length_b 15.853(4)
_cell_length_c 18.043(6)
_cell_measurement_reflns_used 961
_cell_measurement_temperature 173(2)
_cell_measurement_theta_max 23.6
_cell_measurement_theta_min 2.6
_cell_volume 4315(2)
_computing_cell_refinement 'SAINT (Bruker, 2001)'
_computing_data_collection 'SMART (Bruker, 2001)'
_computing_data_reduction 'SAINT (Bruker, 2001)'
_computing_molecular_graphics 'SHELXTL (Bruker,2001)'
_computing_publication_material 'SHELXTL (Bruker,2001)'
_computing_structure_refinement 'SHELXL-97 (Sheldrick, 1997)'
_computing_structure_solution 'SHELXS-97 (Sheldrick, 1990)'
_diffrn_ambient_temperature 173(2)
_diffrn_measured_fraction_theta_full 0.999
_diffrn_measured_fraction_theta_max 0.999
_diffrn_measurement_device_type 'CCD area detector'
_diffrn_measurement_method 'Frames, each covering 0.3 \% in \w'
_diffrn_radiation_monochromator graphite
_diffrn_radiation_source 'fine-focus sealed tube'
_diffrn_radiation_type MoK\a
_diffrn_radiation_wavelength 0.71073
_diffrn_reflns_av_R_equivalents 0.0533
_diffrn_reflns_av_sigmaI/netI 0.0494
_diffrn_reflns_limit_h_max 19
_diffrn_reflns_limit_h_min -19
_diffrn_reflns_limit_k_max 20
_diffrn_reflns_limit_k_min -20
_diffrn_reflns_limit_l_max 23
_diffrn_reflns_limit_l_min -23
_diffrn_reflns_number 45967
_diffrn_reflns_theta_full 27.50
_diffrn_reflns_theta_max 27.50
_diffrn_reflns_theta_min 1.86
_diffrn_standards_decay_% 0
_exptl_absorpt_coefficient_mu 0.129
_exptl_absorpt_correction_T_max 0.980
_exptl_absorpt_correction_T_min 0.807
_exptl_absorpt_correction_type multi-scan
_exptl_absorpt_process_details 'SADABS (Sheldrick, 2001)'
_exptl_crystal_colour colourless
_exptl_crystal_density_diffrn 1.225
_exptl_crystal_density_method 'not measured'
_exptl_crystal_description block
_exptl_crystal_F_000 1720
_exptl_crystal_size_max 0.50
_exptl_crystal_size_mid 0.50
_exptl_crystal_size_min 0.20
_refine_diff_density_max 0.238
_refine_diff_density_min -0.202
_refine_diff_density_rms 0.045
_refine_ls_abs_structure_details 'Flack H D (1983), Acta Cryst. A39, 876-881'
_refine_ls_abs_structure_Flack -0.03(6)
_refine_ls_extinction_coef 0.0033(3)
_refine_ls_extinction_expression Fc^*^=kFc[1+0.001xFc^2^\l^3^/sin(2\q)]^-1/4^
_refine_ls_extinction_method SHELXL
_refine_ls_goodness_of_fit_ref 1.039
_refine_ls_hydrogen_treatment mixed
_refine_ls_matrix_type full
_refine_ls_number_parameters 515
_refine_ls_number_reflns 9916
_refine_ls_number_restraints 0
_refine_ls_restrained_S_all 1.039
_refine_ls_R_factor_all 0.0738
_refine_ls_R_factor_gt 0.0386
_refine_ls_shift/su_max 0.001
_refine_ls_shift/su_mean 0.000
_refine_ls_structure_factor_coef Fsqd
_refine_ls_weighting_details 'calc w=1/[\s^2^(Fo^2^)+(0.0359P)^2^+0.7657P] where P=(Fo^2^+2Fc^2^)/3'
_refine_ls_weighting_scheme calc
_refine_ls_wR_factor_gt 0.0765
_refine_ls_wR_factor_ref 0.0902
_reflns_number_gt 7287
_reflns_number_total 9916
_reflns_threshold_expression >2\s(I)
_cod_duplicate_entry 7103861
_cod_data_source_file b305261c.txt
_cod_data_source_block 2MeEster
_cod_depositor_comments
;
The following automatic conversions were performed:

'_symmetry_cell_setting' value 'Orthorhombic' changed to
'orthorhombic' according to
/usr/data/users/saulius/automatic-downloads/retrospective/RSC/lib/dictionaries/cif_core.dic
dictionary named 'cif_core.dic' version 2.4.2 from 2011-04-26.

Automatic conversion script
Id: cif_fix_values 2281 2013-09-26 08:29:07Z andrius 
;
_cod_database_code 7113858

loop_
_symmetry_equiv_pos_as_xyz
'x, y, z'
'-x+1/2, -y, z+1/2'
'-x, y+1/2, -z+1/2'
'x+1/2, -y+1/2, -z'

loop_
_atom_site_label
_atom_site_type_symbol
_atom_site_fract_x
_atom_site_fract_y
_atom_site_fract_z
_atom_site_U_iso_or_equiv
_atom_site_adp_type
_atom_site_occupancy
_atom_site_symmetry_multiplicity
_atom_site_calc_flag
_atom_site_refinement_flags
C1 C 0.73464(13) -0.08219(14) 0.73353(11) 0.0290(5) Uani 1 1 d .
H1 H 0.7927 -0.1026 0.7136 0.035 Uiso 1 1 calc R
C2 C 0.74594(14) -0.07070(14) 0.81745(10) 0.0312(5) Uani 1 1 d .
H2A H 0.6924 -0.0439 0.8387 0.037 Uiso 1 1 calc R
H2B H 0.7542 -0.1262 0.8416 0.037 Uiso 1 1 calc R
C3 C 0.82659(13) -0.01529(13) 0.83112(12) 0.0313(5) Uani 1 1 d .
H3A H 0.8797 -0.0448 0.8119 0.038 Uiso 1 1 calc R
H3B H 0.8344 -0.0086 0.8853 0.038 Uiso 1 1 calc R
C4 C 0.82228(12) 0.07344(14) 0.79547(11) 0.0270(4) Uani 1 1 d .
C5 C 0.75301(12) 0.13218(12) 0.83412(11) 0.0235(4) Uani 1 1 d .
H5A H 0.6941 0.1034 0.8307 0.028 Uiso 1 1 calc R
C6 C 0.77231(12) 0.14636(13) 0.91728(10) 0.0261(4) Uani 1 1 d .
H6A H 0.8335 0.1681 0.9223 0.031 Uiso 1 1 calc R
H6B H 0.7699 0.0911 0.9428 0.031 Uiso 1 1 calc R
C7 C 0.70869(12) 0.20775(12) 0.95762(10) 0.0230(4) Uani 1 1 d .
H7 H 0.7354 0.2201 1.0072 0.028 Uiso 1 1 calc R
C8 C 0.70226(12) 0.29257(12) 0.91564(10) 0.0230(4) Uani 1 1 d .
C9 C 0.62624(12) 0.35543(13) 0.93508(10) 0.0250(4) Uani 1 1 d .
H9A H 0.5699 0.3224 0.9380 0.030 Uiso 1 1 calc R
C10 C 0.62127(14) 0.41167(13) 0.86426(11) 0.0303(5) Uani 1 1 d .
H10A H 0.5589 0.4263 0.8531 0.036 Uiso 1 1 calc R
H10B H 0.6550 0.4646 0.8718 0.036 Uiso 1 1 calc R
C11 C 0.66165(13) 0.36065(13) 0.80006(11) 0.0281(4) Uani 1 1 d .
H11A H 0.6198 0.3569 0.7579 0.034 Uiso 1 1 calc R
H11B H 0.7176 0.3866 0.7826 0.034 Uiso 1 1 calc R
C12 C 0.67875(12) 0.27380(12) 0.83358(11) 0.0229(4) Uani 1 1 d .
H12 H 0.6207 0.2433 0.8338 0.027 Uiso 1 1 calc R
C13 C 0.74434(12) 0.21761(12) 0.79349(10) 0.0234(4) Uani 1 1 d .
H13 H 0.8035 0.2459 0.7966 0.028 Uiso 1 1 calc R
C14 C 0.72199(12) 0.20839(13) 0.71032(10) 0.0262(4) Uani 1 1 d .
H14 H 0.7318 0.2648 0.6870 0.031 Uiso 1 1 calc R
C15 C 0.78558(13) 0.14673(14) 0.67262(11) 0.0309(5) Uani 1 1 d .
H15A H 0.8443 0.1741 0.6681 0.037 Uiso 1 1 calc R
H15B H 0.7637 0.1355 0.6218 0.037 Uiso 1 1 calc R
C16 C 0.79741(13) 0.06217(14) 0.71259(10) 0.0286(5) Uani 1 1 d .
H16 H 0.8494 0.0340 0.6886 0.034 Uiso 1 1 calc R
C17 C 0.71717(13) 0.00346(13) 0.69937(11) 0.0300(5) Uani 1 1 d .
H17A H 0.6634 0.0286 0.7218 0.036 Uiso 1 1 calc R
H17B H 0.7068 -0.0029 0.6455 0.036 Uiso 1 1 calc R
C18 C 0.70086(16) -0.23506(14) 0.73249(15) 0.0449(6) Uani 1 1 d .
H18A H 0.6573 -0.2785 0.7196 0.067 Uiso 1 1 calc R
H18B H 0.7136 -0.2377 0.7857 0.067 Uiso 1 1 calc R
H18C H 0.7556 -0.2448 0.7045 0.067 Uiso 1 1 calc R
C19 C 0.57820(14) -0.13605(15) 0.75407(13) 0.0372(5) Uani 1 1 d .
H19A H 0.5351 -0.1785 0.7380 0.056 Uiso 1 1 calc R
H19B H 0.5552 -0.0796 0.7432 0.056 Uiso 1 1 calc R
H19C H 0.5883 -0.1415 0.8075 0.056 Uiso 1 1 calc R
C20 C 0.64481(15) -0.14899(16) 0.63188(12) 0.0385(5) Uani 1 1 d .
H20A H 0.6086 -0.1983 0.6194 0.058 Uiso 1 1 calc R
H20B H 0.7006 -0.1512 0.6042 0.058 Uiso 1 1 calc R
H20C H 0.6125 -0.0974 0.6188 0.058 Uiso 1 1 calc R
C21 C 0.91653(13) 0.11088(15) 0.80059(13) 0.0365(5) Uani 1 1 d .
H21A H 0.9155 0.1697 0.7840 0.055 Uiso 1 1 calc R
H21B H 0.9568 0.0783 0.7690 0.055 Uiso 1 1 calc R
H21C H 0.9372 0.1083 0.8520 0.055 Uiso 1 1 calc R
C22 C 0.60444(12) 0.13233(13) 1.03772(11) 0.0261(4) Uani 1 1 d .
C23 C 0.48543(12) 0.05089(13) 1.09955(11) 0.0272(5) Uani 1 1 d .
C24 C 0.48410(12) 0.09647(13) 1.16573(12) 0.0309(5) Uani 1 1 d .
H24 H 0.5201 0.1452 1.1712 0.037 Uiso 1 1 calc R
C25 C 0.43008(13) 0.07031(16) 1.22340(12) 0.0347(5) Uani 1 1 d .
H25 H 0.4286 0.1020 1.2681 0.042 Uiso 1 1 calc R
C26 C 0.37838(14) -0.00117(15) 1.21676(13) 0.0388(6) Uani 1 1 d .
H26 H 0.3415 -0.0186 1.2566 0.047 Uiso 1 1 calc R
C27 C 0.38068(14) -0.04672(14) 1.15238(13) 0.0387(6) Uani 1 1 d .
H27 H 0.3453 -0.0960 1.1478 0.046 Uiso 1 1 calc R
C28 C 0.43422(13) -0.02156(14) 1.09354(13) 0.0341(5) Uani 1 1 d .
H28 H 0.4357 -0.0540 1.0493 0.041 Uiso 1 1 calc R
C29 C 0.79227(13) 0.33758(13) 0.92372(11) 0.0290(5) Uani 1 1 d .
H29A H 0.8390 0.3026 0.9018 0.044 Uiso 1 1 calc R
H29B H 0.8050 0.3467 0.9764 0.044 Uiso 1 1 calc R
H29C H 0.7901 0.3921 0.8981 0.044 Uiso 1 1 calc R
C30 C 0.63251(14) 0.40972(13) 1.00576(11) 0.0303(5) Uani 1 1 d .
H30 H 0.6872 0.4451 1.0019 0.036 Uiso 1 1 calc R
C31 C 0.55234(14) 0.46968(14) 1.00959(12) 0.0327(5) Uani 1 1 d .
H31A H 0.5442 0.4964 0.9605 0.039 Uiso 1 1 calc R
H31B H 0.4985 0.4361 1.0204 0.039 Uiso 1 1 calc R
C32 C 0.56114(15) 0.53839(14) 1.06760(12) 0.0354(5) Uani 1 1 d .
H32A H 0.5558 0.5128 1.1175 0.042 Uiso 1 1 calc R
H32B H 0.6208 0.5640 1.0638 0.042 Uiso 1 1 calc R
C33 C 0.49250(15) 0.60643(14) 1.05949(12) 0.0336(5) Uani 1 1 d .
C34 C 0.44756(18) 0.74010(16) 1.10377(17) 0.0584(8) Uani 1 1 d .
H34A H 0.4688 0.7856 1.1359 0.088 Uiso 1 1 calc R
H34B H 0.3891 0.7214 1.1207 0.088 Uiso 1 1 calc R
H34C H 0.4432 0.7607 1.0527 0.088 Uiso 1 1 calc R
C35 C 0.63948(17) 0.35761(15) 1.07679(12) 0.0420(6) Uani 1 1 d .
H25A H 0.6388 0.3954 1.1198 0.063 Uiso 1 1 calc R
H25B H 0.6949 0.3254 1.0763 0.063 Uiso 1 1 calc R
H25C H 0.5891 0.3187 1.0798 0.063 Uiso 1 1 calc R
C36 C 0.57874(13) 0.22598(13) 0.64618(11) 0.0281(5) Uani 1 1 d .
C37 C 0.42530(13) 0.21919(14) 0.59468(11) 0.0300(5) Uani 1 1 d .
C38 C 0.35362(14) 0.16433(15) 0.58578(12) 0.0376(5) Uani 1 1 d .
H38 H 0.3543 0.1108 0.6095 0.045 Uiso 1 1 calc R
C39 C 0.28153(15) 0.18718(18) 0.54269(13) 0.0465(7) Uani 1 1 d .
H39 H 0.2335 0.1490 0.5367 0.056 Uiso 1 1 calc R
C40 C 0.27902(16) 0.2648(2) 0.50855(14) 0.0519(7) Uani 1 1 d .
H40 H 0.2293 0.2807 0.4794 0.062 Uiso 1 1 calc R
C41 C 0.34985(15) 0.31925(18) 0.51727(13) 0.0459(6) Uani 1 1 d .
H41 H 0.3483 0.3729 0.4938 0.055 Uiso 1 1 calc R
C42 C 0.42323(14) 0.29732(15) 0.55956(11) 0.0348(5) Uani 1 1 d .
H42 H 0.4716 0.3353 0.5645 0.042 Uiso 1 1 calc R
N1 N 0.66411(11) -0.14907(11) 0.71341(10) 0.0312(4) Uani 1 1 d .
N2 N 0.62303(10) 0.16769(10) 0.97110(8) 0.0247(4) Uani 1 1 d .
H2 H 0.5831 0.1665 0.9356 0.030 Uiso 1 1 calc R
N3 N 0.53271(11) 0.07867(11) 1.03675(9) 0.0303(4) Uani 1 1 d .
H3 H 0.5149 0.0601 0.9933 0.036 Uiso 1 1 calc R
N4 N 0.62903(10) 0.18694(11) 0.69880(9) 0.0274(4) Uani 1 1 d .
H4 H 0.6047 0.1477 0.7266 0.033 Uiso 1 1 calc R
N5 N 0.49392(11) 0.19318(11) 0.64193(9) 0.0316(4) Uani 1 1 d .
H5 H 0.4816 0.1513 0.6723 0.038 Uiso 1 1 calc R
O1 O 0.64746(9) 0.14661(10) 1.09435(8) 0.0356(4) Uani 1 1 d .
O2 O 0.50896(11) 0.67020(10) 1.10674(9) 0.0459(4) Uani 1 1 d .
O3 O 0.43044(11) 0.60576(11) 1.01803(9) 0.0464(4) Uani 1 1 d .
O4 O 0.60516(9) 0.28477(10) 0.60822(8) 0.0395(4) Uani 1 1 d .
C43 C 0.35942(16) 0.02620(19) 0.84848(17) 0.0599(8) Uani 1 1 d .
H43A H 0.3618 -0.0352 0.8425 0.090 Uiso 1 1 calc R
H43B H 0.3180 0.0501 0.8123 0.090 Uiso 1 1 calc R
H43C H 0.3393 0.0399 0.8987 0.090 Uiso 1 1 calc R
O5 O 0.52417(11) 0.02105(11) 0.88210(8) 0.0463(4) Uani 1 1 d .
O6 O 0.46212(11) 0.15704(10) 0.85496(9) 0.0471(4) Uani 1 1 d .
O7 O 0.48718(10) 0.05684(10) 0.75605(8) 0.0403(4) Uani 1 1 d .
S1 S 0.46571(3) 0.06896(3) 0.83403(3) 0.02958(12) Uani 1 1 d .

loop_
_atom_site_aniso_label
_atom_site_aniso_U_11
_atom_site_aniso_U_22
_atom_site_aniso_U_33
_atom_site_aniso_U_23
_atom_site_aniso_U_13
_atom_site_aniso_U_12
C1 0.0273(10) 0.0344(12) 0.0252(10) -0.0034(9) 0.0015(8) 0.0047(9)
C2 0.0382(11) 0.0305(11) 0.0248(11) -0.0003(9) 0.0021(8) 0.0072(10)
C3 0.0350(11) 0.0318(12) 0.0272(11) -0.0025(10) -0.0024(9) 0.0117(9)
C4 0.0234(9) 0.0333(12) 0.0242(10) -0.0004(10) -0.0004(8) 0.0058(9)
C5 0.0211(9) 0.0268(11) 0.0225(9) 0.0013(9) -0.0015(8) 0.0011(8)
C6 0.0262(10) 0.0294(11) 0.0227(10) 0.0027(9) -0.0028(8) 0.0016(9)
C7 0.0227(9) 0.0256(11) 0.0206(10) 0.0022(8) -0.0007(8) -0.0008(8)
C8 0.0227(9) 0.0243(11) 0.0220(10) 0.0012(8) 0.0000(8) 0.0000(8)
C9 0.0243(10) 0.0252(11) 0.0255(10) -0.0007(9) 0.0001(8) -0.0015(9)
C10 0.0372(11) 0.0261(12) 0.0277(11) 0.0013(9) -0.0036(9) 0.0031(9)
C11 0.0306(10) 0.0290(12) 0.0247(10) 0.0051(9) -0.0013(8) -0.0003(9)
C12 0.0215(9) 0.0253(11) 0.0218(9) 0.0025(9) 0.0000(8) -0.0016(8)
C13 0.0206(9) 0.0272(11) 0.0224(10) 0.0053(9) 0.0031(8) -0.0002(8)
C14 0.0282(10) 0.0301(12) 0.0201(10) 0.0042(9) 0.0010(8) -0.0011(9)
C15 0.0312(10) 0.0390(12) 0.0225(10) 0.0037(10) 0.0055(9) 0.0034(10)
C16 0.0291(10) 0.0349(12) 0.0217(10) -0.0007(9) 0.0054(8) 0.0058(9)
C17 0.0335(11) 0.0350(12) 0.0214(10) -0.0015(9) 0.0019(9) 0.0056(10)
C18 0.0478(13) 0.0274(13) 0.0597(17) -0.0049(12) -0.0048(12) 0.0051(11)
C19 0.0319(11) 0.0409(14) 0.0388(12) 0.0021(11) 0.0082(10) 0.0016(10)
C20 0.0361(12) 0.0493(15) 0.0302(12) -0.0086(11) 0.0029(9) -0.0030(11)
C21 0.0251(10) 0.0474(14) 0.0370(12) -0.0017(11) 0.0037(9) 0.0049(10)
C22 0.0247(10) 0.0286(11) 0.0251(10) 0.0025(9) 0.0017(8) 0.0023(9)
C23 0.0224(10) 0.0297(12) 0.0295(11) 0.0074(9) 0.0014(8) 0.0025(8)
C24 0.0277(11) 0.0358(12) 0.0291(11) 0.0059(10) -0.0012(9) 0.0001(9)
C25 0.0289(10) 0.0487(14) 0.0266(11) 0.0078(11) 0.0003(9) 0.0075(11)
C26 0.0308(11) 0.0494(15) 0.0362(13) 0.0197(11) 0.0072(10) 0.0065(11)
C27 0.0325(11) 0.0330(13) 0.0505(15) 0.0154(11) 0.0036(10) -0.0021(10)
C28 0.0335(11) 0.0291(12) 0.0398(13) 0.0045(10) 0.0027(10) 0.0009(9)
C29 0.0284(10) 0.0312(12) 0.0274(11) 0.0005(9) -0.0014(9) -0.0060(9)
C30 0.0343(11) 0.0297(12) 0.0269(11) -0.0023(9) -0.0003(9) 0.0012(9)
C31 0.0370(12) 0.0330(12) 0.0281(11) -0.0012(9) 0.0028(9) 0.0033(10)
C32 0.0431(13) 0.0325(12) 0.0306(12) -0.0013(10) 0.0022(10) 0.0077(10)
C33 0.0410(12) 0.0305(12) 0.0294(12) 0.0025(10) 0.0117(10) 0.0017(10)
C34 0.0641(17) 0.0361(15) 0.075(2) -0.0036(14) 0.0132(15) 0.0202(13)
C35 0.0640(15) 0.0389(13) 0.0231(11) -0.0011(10) -0.0010(10) 0.0137(12)
C36 0.0321(11) 0.0315(12) 0.0207(10) 0.0001(9) 0.0016(8) 0.0057(9)
C37 0.0292(10) 0.0411(13) 0.0195(10) -0.0027(9) 0.0006(8) 0.0054(10)
C38 0.0364(12) 0.0427(14) 0.0337(12) -0.0006(11) 0.0011(10) 0.0001(10)
C39 0.0337(12) 0.0696(19) 0.0362(13) 0.0013(13) -0.0013(10) -0.0080(13)
C40 0.0330(12) 0.089(2) 0.0336(13) 0.0170(14) -0.0064(10) 0.0013(14)
C41 0.0388(13) 0.0677(18) 0.0311(13) 0.0189(12) -0.0038(10) 0.0049(13)
C42 0.0330(11) 0.0465(14) 0.0249(11) 0.0076(10) -0.0002(9) 0.0014(11)
N1 0.0313(9) 0.0324(10) 0.0300(9) -0.0048(8) 0.0035(7) 0.0019(8)
N2 0.0241(8) 0.0306(10) 0.0195(8) 0.0038(7) -0.0015(7) -0.0052(7)
N3 0.0330(9) 0.0348(10) 0.0230(8) 0.0014(8) 0.0017(7) -0.0095(9)
N4 0.0283(9) 0.0334(10) 0.0205(8) 0.0062(8) -0.0014(7) 0.0015(7)
N5 0.0316(9) 0.0362(11) 0.0271(9) 0.0067(8) -0.0039(7) 0.0035(8)
O1 0.0309(7) 0.0522(10) 0.0238(7) 0.0108(7) -0.0028(6) -0.0078(7)
O2 0.0563(10) 0.0303(9) 0.0510(10) -0.0037(8) 0.0064(8) 0.0140(8)
O3 0.0443(10) 0.0478(10) 0.0472(10) 0.0046(8) 0.0018(8) 0.0069(8)
O4 0.0342(8) 0.0492(10) 0.0351(9) 0.0183(8) -0.0029(7) -0.0017(7)
C43 0.0401(14) 0.0653(19) 0.074(2) -0.0216(16) 0.0081(13) -0.0155(13)
O5 0.0547(10) 0.0517(10) 0.0326(9) -0.0017(8) -0.0056(8) 0.0129(8)
O6 0.0548(10) 0.0319(9) 0.0546(11) -0.0093(8) -0.0003(8) 0.0011(8)
O7 0.0539(10) 0.0389(9) 0.0281(8) 0.0006(7) 0.0017(7) 0.0018(8)
S1 0.0277(2) 0.0308(3) 0.0303(3) -0.0043(2) -0.0002(2) -0.0014(2)

loop_
_atom_type_symbol
_atom_type_description
_atom_type_scat_dispersion_real
_atom_type_scat_dispersion_imag
_atom_type_scat_source
C C 0.0033 0.0016 'International Tables Vol C Tables 4.2.6.8 and 6.1.1.4'
H H 0.0000 0.0000 'International Tables Vol C Tables 4.2.6.8 and 6.1.1.4'
N N 0.0061 0.0033 'International Tables Vol C Tables 4.2.6.8 and 6.1.1.4'
O O 0.0106 0.0060 'International Tables Vol C Tables 4.2.6.8 and 6.1.1.4'
S S 0.1246 0.1234 'International Tables Vol C Tables 4.2.6.8 and 6.1.1.4'

loop_
_geom_angle_atom_site_label_1
_geom_angle_atom_site_label_2
_geom_angle_atom_site_label_3
_geom_angle
C17 C1 C2 108.34(17)
C17 C1 N1 113.56(16)
C2 C1 N1 112.94(17)
C17 C1 H1 107.2
C2 C1 H1 107.2
N1 C1 H1 107.2
C3 C2 C1 108.51(17)
C3 C2 H2A 110.0
C1 C2 H2A 110.0
C3 C2 H2B 110.0
C1 C2 H2B 110.0
H2A C2 H2B 108.4
C2 C3 C4 115.08(16)
C2 C3 H3A 108.5
C4 C3 H3A 108.5
C2 C3 H3B 108.5
C4 C3 H3B 108.5
H3A C3 H3B 107.5
C21 C4 C3 106.61(16)
C21 C4 C16 108.94(16)
C3 C4 C16 107.81(17)
C21 C4 C5 111.09(17)
C3 C4 C5 112.58(16)
C16 C4 C5 109.68(15)
C6 C5 C13 110.44(16)
C6 C5 C4 113.19(15)
C13 C5 C4 111.52(15)
C6 C5 H5A 107.1
C13 C5 H5A 107.1
C4 C5 H5A 107.1
C5 C6 C7 115.54(15)
C5 C6 H6A 108.4
C7 C6 H6A 108.4
C5 C6 H6B 108.4
C7 C6 H6B 108.4
H6A C6 H6B 107.5
N2 C7 C8 113.85(15)
N2 C7 C6 110.69(16)
C8 C7 C6 110.81(15)
N2 C7 H7 107.0
C8 C7 H7 107.0
C6 C7 H7 107.0
C29 C8 C7 107.52(15)
C29 C8 C12 112.37(15)
C7 C8 C12 108.37(16)
C29 C8 C9 109.32(16)
C7 C8 C9 119.46(16)
C12 C8 C9 99.74(14)
C30 C9 C8 119.86(16)
C30 C9 C10 111.19(16)
C8 C9 C10 102.50(15)
C30 C9 H9A 107.6
C8 C9 H9A 107.6
C10 C9 H9A 107.6
C11 C10 C9 107.29(16)
C11 C10 H10A 110.3
C9 C10 H10A 110.3
C11 C10 H10B 110.3
C9 C10 H10B 110.3
H10A C10 H10B 108.5
C12 C11 C10 104.05(16)
C12 C11 H11A 110.9
C10 C11 H11A 110.9
C12 C11 H11B 110.9
C10 C11 H11B 110.9
H11A C11 H11B 109.0
C13 C12 C11 116.85(16)
C13 C12 C8 114.78(15)
C11 C12 C8 104.12(15)
C13 C12 H12 106.8
C11 C12 H12 106.8
C8 C12 H12 106.8
C12 C13 C14 112.14(16)
C12 C13 C5 110.12(15)
C14 C13 C5 113.34(16)
C12 C13 H13 106.9
C14 C13 H13 106.9
C5 C13 H13 106.9
N4 C14 C15 113.01(17)
N4 C14 C13 111.75(15)
C15 C14 C13 110.84(16)
N4 C14 H14 107.0
C15 C14 H14 107.0
C13 C14 H14 107.0
C14 C15 C16 115.01(16)
C14 C15 H15A 108.5
C16 C15 H15A 108.5
C14 C15 H15B 108.5
C16 C15 H15B 108.5
H15A C15 H15B 107.5
C15 C16 C17 111.27(16)
C15 C16 C4 112.39(17)
C17 C16 C4 114.04(16)
C15 C16 H16 106.2
C17 C16 H16 106.2
C4 C16 H16 106.2
C1 C17 C16 109.93(16)
C1 C17 H17A 109.7
C16 C17 H17A 109.7
C1 C17 H17B 109.7
C16 C17 H17B 109.7
H17A C17 H17B 108.2
N1 C18 H18A 109.5
N1 C18 H18B 109.5
H18A C18 H18B 109.5
N1 C18 H18C 109.5
H18A C18 H18C 109.5
H18B C18 H18C 109.5
N1 C19 H19A 109.5
N1 C19 H19B 109.5
H19A C19 H19B 109.5
N1 C19 H19C 109.5
H19A C19 H19C 109.5
H19B C19 H19C 109.5
N1 C20 H20A 109.5
N1 C20 H20B 109.5
H20A C20 H20B 109.5
N1 C20 H20C 109.5
H20A C20 H20C 109.5
H20B C20 H20C 109.5
C4 C21 H21A 109.5
C4 C21 H21B 109.5
H21A C21 H21B 109.5
C4 C21 H21C 109.5
H21A C21 H21C 109.5
H21B C21 H21C 109.5
O1 C22 N2 123.42(18)
O1 C22 N3 122.57(18)
N2 C22 N3 114.01(17)
C28 C23 C24 119.14(19)
C28 C23 N3 118.51(19)
C24 C23 N3 122.23(18)
C25 C24 C23 119.7(2)
C25 C24 H24 120.1
C23 C24 H24 120.1
C26 C25 C24 120.8(2)
C26 C25 H25 119.6
C24 C25 H25 119.6
C27 C26 C25 119.5(2)
C27 C26 H26 120.2
C25 C26 H26 120.2
C26 C27 C28 120.7(2)
C26 C27 H27 119.6
C28 C27 H27 119.6
C23 C28 C27 120.0(2)
C23 C28 H28 120.0
C27 C28 H28 120.0
C8 C29 H29A 109.5
C8 C29 H29B 109.5
H29A C29 H29B 109.5
C8 C29 H29C 109.5
H29A C29 H29C 109.5
H29B C29 H29C 109.5
C35 C30 C31 110.49(17)
C35 C30 C9 113.34(17)
C31 C30 C9 109.48(16)
C35 C30 H30 107.8
C31 C30 H30 107.8
C9 C30 H30 107.8
C32 C31 C30 113.92(17)
C32 C31 H31A 108.8
C30 C31 H31A 108.8
C32 C31 H31B 108.8
C30 C31 H31B 108.8
H31A C31 H31B 107.7
C33 C32 C31 112.84(19)
C33 C32 H32A 109.0
C31 C32 H32A 109.0
C33 C32 H32B 109.0
C31 C32 H32B 109.0
H32A C32 H32B 107.8
O3 C33 O2 123.1(2)
O3 C33 C32 126.4(2)
O2 C33 C32 110.52(19)
O2 C34 H34A 109.5
O2 C34 H34B 109.5
H34A C34 H34B 109.5
O2 C34 H34C 109.5
H34A C34 H34C 109.5
H34B C34 H34C 109.5
C30 C35 H25A 109.5
C30 C35 H25B 109.5
H25A C35 H25B 109.5
C30 C35 H25C 109.5
H25A C35 H25C 109.5
H25B C35 H25C 109.5
O4 C36 N4 123.66(19)
O4 C36 N5 123.83(18)
N4 C36 N5 112.49(18)
C42 C37 C38 118.97(19)
C42 C37 N5 123.70(19)
C38 C37 N5 117.3(2)
C39 C38 C37 120.6(2)
C39 C38 H38 119.7
C37 C38 H38 119.7
C40 C39 C38 120.4(2)
C40 C39 H39 119.8
C38 C39 H39 119.8
C39 C40 C41 119.1(2)
C39 C40 H40 120.5
C41 C40 H40 120.5
C40 C41 C42 121.5(2)
C40 C41 H41 119.3
C42 C41 H41 119.3
C41 C42 C37 119.4(2)
C41 C42 H42 120.3
C37 C42 H42 120.3
C20 N1 C19 108.13(16)
C20 N1 C18 107.19(17)
C19 N1 C18 109.20(18)
C20 N1 C1 111.32(16)
C19 N1 C1 112.62(16)
C18 N1 C1 108.23(16)
C22 N2 C7 120.70(15)
C22 N2 O5 92.77(12)
C7 N2 O5 130.23(12)
C22 N2 H2 119.6
C7 N2 H2 119.6
O5 N2 H2 45.4
C22 N3 C23 125.50(17)
C22 N3 O5 103.80(12)
C23 N3 O5 130.09(13)
C22 N3 H3 117.2
C23 N3 H3 117.2
C36 N4 C14 121.91(17)
C36 N4 O7 98.50(12)
C14 N4 O7 139.48(12)
C36 N4 H4 119.0
C14 N4 H4 119.0
C36 N5 C37 127.28(18)
C36 N5 O7 105.39(12)
C37 N5 O7 127.33(13)
C36 N5 H5 116.4
C37 N5 H5 116.4
C33 O2 C34 115.74(19)
S1 C43 H43A 109.5
S1 C43 H43B 109.5
H43A C43 H43B 109.5
S1 C43 H43C 109.5
H43A C43 H43C 109.5
H43B C43 H43C 109.5
O6 S1 O5 111.82(10)
O6 S1 O7 112.80(10)
O5 S1 O7 111.90(10)
O6 S1 C43 107.39(12)
O5 S1 C43 105.28(13)
O7 S1 C43 107.15(12)

loop_
_geom_bond_atom_site_label_1
_geom_bond_atom_site_label_2
_geom_bond_distance
C1 C17 1.514(3)
C1 C2 1.535(3)
C1 N1 1.545(3)
C1 H1 1.0000
C2 C3 1.521(3)
C2 H2A 0.9900
C2 H2B 0.9900
C3 C4 1.548(3)
C3 H3A 0.9900
C3 H3B 0.9900
C4 C21 1.543(3)
C4 C16 1.552(3)
C4 C5 1.564(3)
C5 C6 1.545(3)
C5 C13 1.545(3)
C5 H5A 1.0000
C6 C7 1.549(3)
C6 H6A 0.9900
C6 H6B 0.9900
C7 N2 1.460(2)
C7 C8 1.546(3)
C7 H7 1.0000
C8 C29 1.541(3)
C8 C12 1.551(3)
C8 C9 1.559(3)
C9 C30 1.541(3)
C9 C10 1.560(3)
C9 H9A 1.0000
C10 C11 1.539(3)
C10 H10A 0.9900
C10 H10B 0.9900
C11 C12 1.526(3)
C11 H11A 0.9900
C11 H11B 0.9900
C12 C13 1.515(3)
C12 H12 1.0000
C13 C14 1.545(3)
C13 H13 1.0000
C14 N4 1.458(2)
C14 C15 1.529(3)
C14 H14 1.0000
C15 C16 1.533(3)
C15 H15A 0.9900
C15 H15B 0.9900
C16 C17 1.545(3)
C16 H16 1.0000
C17 H17A 0.9900
C17 H17B 0.9900
C18 N1 1.511(3)
C18 H18A 0.9800
C18 H18B 0.9800
C18 H18C 0.9800
C19 N1 1.503(3)
C19 H19A 0.9800
C19 H19B 0.9800
C19 H19C 0.9800
C20 N1 1.500(3)
C20 H20A 0.9800
C20 H20B 0.9800
C20 H20C 0.9800
C21 H21A 0.9800
C21 H21B 0.9800
C21 H21C 0.9800
C22 O1 1.231(2)
C22 N2 1.356(2)
C22 N3 1.376(3)
C23 C28 1.388(3)
C23 C24 1.396(3)
C23 N3 1.409(2)
C24 C25 1.385(3)
C24 H24 0.9500
C25 C26 1.381(3)
C25 H25 0.9500
C26 C27 1.368(3)
C26 H26 0.9500
C27 C28 1.392(3)
C27 H27 0.9500
C28 H28 0.9500
C29 H29A 0.9800
C29 H29B 0.9800
C29 H29C 0.9800
C30 C35 1.528(3)
C30 C31 1.540(3)
C30 H30 1.0000
C31 C32 1.517(3)
C31 H31A 0.9900
C31 H31B 0.9900
C32 C33 1.502(3)
C32 H32A 0.9900
C32 H32B 0.9900
C33 O3 1.198(3)
C33 O2 1.346(3)
C34 O2 1.445(3)
C34 H34A 0.9800
C34 H34B 0.9800
C34 H34C 0.9800
C35 H25A 0.9800
C35 H25B 0.9800
C35 H25C 0.9800
C36 O4 1.223(2)
C36 N4 1.364(2)
C36 N5 1.383(3)
C37 C42 1.392(3)
C37 C38 1.397(3)
C37 N5 1.403(2)
C38 C39 1.385(3)
C38 H38 0.9500
C39 C40 1.377(4)
C39 H39 0.9500
C40 C41 1.382(4)
C40 H40 0.9500
C41 C42 1.389(3)
C41 H41 0.9500
C42 H42 0.9500
N2 H2 0.8800
N3 H3 0.8800
N4 H4 0.8800
N5 H5 0.8800
C43 S1 1.760(2)
C43 H43A 0.9800
C43 H43B 0.9800
C43 H43C 0.9800
O5 S1 1.4515(17)
O6 S1 1.4475(17)
O7 S1 1.4566(16)

loop_
_geom_hbond_atom_site_label_D
_geom_hbond_atom_site_label_H
_geom_hbond_atom_site_label_A
_geom_hbond_distance_DH
_geom_hbond_distance_HA
_geom_hbond_distance_DA
_geom_hbond_angle_DHA
N2 H2 O5 0.8800 2.653 3.195(2) 120.88
N3 H3 O5 0.8800 2.104 2.939(2) 158.13
N2 H2 O6 0.8800 2.339 3.211(2) 171.45
N4 H4 O7 0.8800 2.344 3.146(2) 151.58
N5 H5 O7 0.8800 2.130 2.987(2) 164.48

loop_
_geom_torsion_atom_site_label_1
_geom_torsion_atom_site_label_2
_geom_torsion_atom_site_label_3
_geom_torsion_atom_site_label_4
_geom_torsion
C17 C1 C2 C3 -62.7(2)
N1 C1 C2 C3 170.58(16)
C1 C2 C3 C4 59.1(2)
C2 C3 C4 C21 -167.58(17)
C2 C3 C4 C16 -50.7(2)
C2 C3 C4 C5 70.4(2)
C21 C4 C5 C6 -60.0(2)
C3 C4 C5 C6 59.5(2)
C16 C4 C5 C6 179.55(16)
C21 C4 C5 C13 65.3(2)
C3 C4 C5 C13 -175.22(15)
C16 C4 C5 C13 -55.2(2)
C13 C5 C6 C7 51.1(2)
C4 C5 C6 C7 176.95(16)
C5 C6 C7 N2 74.9(2)
C5 C6 C7 C8 -52.4(2)
N2 C7 C8 C29 165.33(16)
C6 C7 C8 C29 -69.14(19)
N2 C7 C8 C12 -72.98(19)
C6 C7 C8 C12 52.56(19)
N2 C7 C8 C9 40.1(2)
C6 C7 C8 C9 165.65(15)
C29 C8 C9 C30 -47.2(2)
C7 C8 C9 C30 77.1(2)
C12 C8 C9 C30 -165.24(17)
C29 C8 C9 C10 76.42(18)
C7 C8 C9 C10 -159.23(17)
C12 C8 C9 C10 -41.58(17)
C30 C9 C10 C11 151.82(16)
C8 C9 C10 C11 22.6(2)
C9 C10 C11 C12 6.2(2)
C10 C11 C12 C13 -160.81(16)
C10 C11 C12 C8 -33.08(18)
C29 C8 C12 C13 60.2(2)
C7 C8 C12 C13 -58.5(2)
C9 C8 C12 C13 175.88(15)
C29 C8 C12 C11 -68.81(19)
C7 C8 C12 C11 172.53(15)
C9 C8 C12 C11 46.89(17)
C11 C12 C13 C14 -52.2(2)
C8 C12 C13 C14 -174.51(16)
C11 C12 C13 C5 -179.38(16)
C8 C12 C13 C5 58.3(2)
C6 C5 C13 C12 -51.62(19)
C4 C5 C13 C12 -178.40(15)
C6 C5 C13 C14 -178.15(15)
C4 C5 C13 C14 55.1(2)
C12 C13 C14 N4 -49.2(2)
C5 C13 C14 N4 76.3(2)
C12 C13 C14 C15 -176.19(16)
C5 C13 C14 C15 -50.7(2)
N4 C14 C15 C16 -76.8(2)
C13 C14 C15 C16 49.5(2)
C14 C15 C16 C17 76.9(2)
C14 C15 C16 C4 -52.4(2)
C21 C4 C16 C15 -68.2(2)
C3 C4 C16 C15 176.46(16)
C5 C4 C16 C15 53.6(2)
C21 C4 C16 C17 163.94(17)
C3 C4 C16 C17 48.6(2)
C5 C4 C16 C17 -74.3(2)
C2 C1 C17 C16 62.1(2)
N1 C1 C17 C16 -171.60(15)
C15 C16 C17 C1 174.77(16)
C4 C16 C17 C1 -56.8(2)
C28 C23 C24 C25 -1.8(3)
N3 C23 C24 C25 174.08(18)
C23 C24 C25 C26 1.0(3)
C24 C25 C26 C27 0.1(3)
C25 C26 C27 C28 -0.3(3)
C24 C23 C28 C27 1.6(3)
N3 C23 C28 C27 -174.43(18)
C26 C27 C28 C23 -0.6(3)
C8 C9 C30 C35 -59.5(2)
C10 C9 C30 C35 -178.81(18)
C8 C9 C30 C31 176.69(17)
C10 C9 C30 C31 57.3(2)
C35 C30 C31 C32 66.7(2)
C9 C30 C31 C32 -167.78(18)
C30 C31 C32 C33 167.60(18)
C31 C32 C33 O3 7.6(3)
C31 C32 C33 O2 -173.22(18)
C42 C37 C38 C39 0.0(3)
N5 C37 C38 C39 177.1(2)
C37 C38 C39 C40 -0.7(3)
C38 C39 C40 C41 0.6(4)
C39 C40 C41 C42 0.0(4)
C40 C41 C42 C37 -0.7(3)
C38 C37 C42 C41 0.7(3)
N5 C37 C42 C41 -176.2(2)
C17 C1 N1 C20 47.3(2)
C2 C1 N1 C20 171.15(17)
C17 C1 N1 C19 -74.4(2)
C2 C1 N1 C19 49.5(2)
C17 C1 N1 C18 164.84(17)
C2 C1 N1 C18 -71.3(2)
O1 C22 N2 C7 16.2(3)
N3 C22 N2 C7 -163.88(17)
O1 C22 N2 O5 157.51(19)
N3 C22 N2 O5 -22.56(17)
C8 C7 N2 C22 -136.93(18)
C6 C7 N2 C22 97.5(2)
C8 C7 N2 O5 97.91(18)
C6 C7 N2 O5 -27.7(2)
O1 C22 N3 C23 17.1(3)
N2 C22 N3 C23 -162.80(18)
O1 C22 N3 O5 -154.67(17)
N2 C22 N3 O5 25.40(19)
C28 C23 N3 C22 -160.04(19)
C24 C23 N3 C22 24.0(3)
C28 C23 N3 O5 9.5(3)
C24 C23 N3 O5 -166.42(14)
O4 C36 N4 C14 -4.8(3)
N5 C36 N4 C14 176.84(17)
O4 C36 N4 O7 178.41(18)
N5 C36 N4 O7 0.03(17)
C15 C14 N4 C36 -99.0(2)
C13 C14 N4 C36 135.13(18)
C15 C14 N4 O7 76.1(2)
C13 C14 N4 O7 -49.7(3)
O4 C36 N5 C37 0.9(3)
N4 C36 N5 C37 179.24(18)
O4 C36 N5 O7 -178.41(17)
N4 C36 N5 O7 -0.03(19)
C42 C37 N5 C36 -19.3(3)
C38 C37 N5 C36 163.7(2)
C42 C37 N5 O7 159.77(16)
C38 C37 N5 O7 -17.2(3)
O3 C33 O2 C34 -1.2(3)
C32 C33 O2 C34 179.55(19)
C22 N3 O5 S1 -93.86(15)
C23 N3 O5 S1 94.87(19)
C22 N3 O5 H3 -151.6
C23 N3 O5 H3 37.1
C22 N3 O5 H2 -29.7
C23 N3 O5 H2 159.0
C22 N3 O5 N2 -13.94(11)
C23 N3 O5 N2 174.78(19)
C22 N2 O5 S1 128.64(13)
C7 N2 O5 S1 -96.09(16)
C22 N2 O5 H3 19.5
C7 N2 O5 H3 154.8
C22 N2 O5 H2 130.3
C7 N2 O5 H2 -94.4
C22 N2 O5 N3 13.76(10)
C7 N2 O5 N3 149.03(17)
C36 N5 O7 S1 86.30(16)
C37 N5 O7 S1 -92.97(19)
C36 N5 O7 H5 -176.6
C37 N5 O7 H5 4.2
C36 N5 O7 H4 1.4
C37 N5 O7 H4 -177.9
C36 N5 O7 N4 0.02(11)
C37 N5 O7 N4 -179.25(19)
C36 N4 O7 S1 -118.24(13)
C14 N4 O7 S1 65.9(2)
C36 N4 O7 H5 0.3
C14 N4 O7 H5 -175.5
C36 N4 O7 H4 -172.1
C14 N4 O7 H4 12.1
C36 N4 O7 N5 -0.02(11)
C14 N4 O7 N5 -175.8(2)
H3 O5 S1 O6 38.4
H2 O5 S1 O6 -11.8
N3 O5 S1 O6 32.54(13)
N2 O5 S1 O6 -11.39(11)
H3 O5 S1 O7 166.0
H2 O5 S1 O7 115.9
N3 O5 S1 O7 160.19(9)
N2 O5 S1 O7 116.26(9)
H3 O5 S1 C43 -77.9
H2 O5 S1 C43 -128.1
N3 O5 S1 C43 -83.76(13)
N2 O5 S1 C43 -127.69(11)
H5 O7 S1 O6 -15.5
H4 O7 S1 O6 44.7
N5 O7 S1 O6 -9.93(14)
N4 O7 S1 O6 38.22(12)
H5 O7 S1 O5 -142.6
H4 O7 S1 O5 -82.4
N5 O7 S1 O5 -137.06(11)
N4 O7 S1 O5 -88.90(11)
H5 O7 S1 C43 102.5
H4 O7 S1 C43 162.7
N5 O7 S1 C43 108.03(14)
N4 O7 S1 C43 156.19(12)
